data_4061116
_journal_name_full Organometallics
_journal_paper_doi 10.1021/om049515f
_journal_year 2004
_chemical_formula_moiety 'C26 H40 Cr3 N2 O10 Te2'
_chemical_formula_sum 'C26 H40 Cr3 N2 O10 Te2'
_chemical_formula_weight 951.80
_space_group_IT_number 52
_symmetry_cell_setting orthorhombic
_symmetry_space_group_name_Hall '-P 2ab 2c'
_symmetry_space_group_name_H-M 'P c n n'
_cell_angle_alpha 90.00
_cell_angle_beta 90.00
_cell_angle_gamma 90.00
_cell_formula_units_Z 4
_cell_length_a 8.5570(3)
_cell_length_b 16.1360(6)
_cell_length_c 24.9760(11)
_cell_measurement_temperature 298(2)
_cell_volume 3448.6(2)
_diffrn_ambient_temperature 298(2)
_exptl_crystal_density_diffrn 1.833
_cod_database_code 4061116

loop_
_symmetry_equiv_pos_as_xyz
'x, y, z'
'-x+1/2, -y+1/2, z'
'x, -y, -z+1/2'
'-x+1/2, y+1/2, -z+1/2'
'-x, -y, -z'
'x-1/2, y-1/2, -z'
'-x, y, z-1/2'
'x-1/2, -y-1/2, z-1/2'

loop_
_atom_site_label
_atom_site_type_symbol
_atom_site_fract_x
_atom_site_fract_y
_atom_site_fract_z
_atom_site_U_iso_or_equiv
_atom_site_adp_type
_atom_site_occupancy
_atom_site_symmetry_multiplicity
_atom_site_calc_flag
_atom_site_refinement_flags
_atom_site_disorder_assembly
_atom_site_disorder_group
Te1 Te 0.48033(7) 0.25598(3) 0.40386(2) 0.0477(3) Uani 1 1 d . . .
Cr1 Cr 0.25883(12) 0.15640(8) 0.42706(5) 0.0495(4) Uani 1 1 d . . .
Cr2 Cr 0.2500 0.2500 0.32757(6) 0.0417(5) Uani 1 2 d S . .
O1 O 0.2697(7) 0.1456(5) 0.5459(3) 0.100(3) Uani 1 1 d . . .
O2 O 0.0369(8) 0.0134(4) 0.4192(4) 0.094(2) Uani 1 1 d . . .
O3 O 0.4956(8) 0.0218(5) 0.4150(4) 0.097(3) Uani 1 1 d . . .
O4 O 0.2456(6) 0.0675(4) 0.3024(2) 0.080(2) Uani 1 1 d . . .
O5 O 0.0002(7) 0.2532(3) 0.2447(3) 0.0628(18) Uani 1 1 d . . .
N1 N 0.2339(8) 0.0000 0.7500 0.045(2) Uani 1 2 d S . .
N2 N 0.2500 -0.2500 0.4169(4) 0.048(2) Uani 1 2 d S . .
C1 C 0.2661(9) 0.1491(6) 0.4982(4) 0.071(3) Uani 1 1 d . . .
C2 C 0.1196(10) 0.0712(5) 0.4231(3) 0.065(2) Uani 1 1 d . . .
C3 C 0.4123(10) 0.0749(5) 0.4198(3) 0.061(2) Uani 1 1 d . . .
C4 C 0.2480(7) 0.1335(5) 0.3185(4) 0.055(2) Uani 1 1 d . . .
C5 C 0.0922(12) 0.2507(3) 0.2777(3) 0.0472(19) Uani 1 1 d . . .
C6 C 0.3412(9) -0.0538(5) 0.7169(3) 0.071(2) Uani 1 1 d . . .
H6A H 0.4020 -0.0880 0.7405 0.085 Uiso 1 1 d R . .
H6B H 0.4097 -0.0196 0.6959 0.085 Uiso 1 1 d R . .
C7 C 0.2531(8) -0.1118(8) 0.6798(5) 0.091(4) Uani 1 1 d . . .
H7A H 0.3259 -0.1451 0.6600 0.109 Uiso 1 1 d R . .
H7B H 0.1848 -0.1472 0.7000 0.109 Uiso 1 1 d R . .
H7C H 0.1925 -0.0789 0.6554 0.109 Uiso 1 1 d R . .
C8 C 0.1285(8) 0.0514(5) 0.7151(3) 0.068(2) Uani 1 1 d . . .
H8A H 0.0666 0.0879 0.7368 0.081 Uiso 1 1 d R . .
H8B H 0.0624 0.0164 0.6946 0.081 Uiso 1 1 d R . .
C9 C 0.2158(10) 0.1059(7) 0.6757(4) 0.082(3) Uani 1 1 d . . .
H9A H 0.1404 0.1366 0.6553 0.099 Uiso 1 1 d R . .
H9B H 0.2829 0.1437 0.6945 0.099 Uiso 1 1 d R . .
H9C H 0.2772 0.0722 0.6520 0.099 Uiso 1 1 d R . .
C10 C 0.1528(9) -0.1938(5) 0.4512(3) 0.068(2) Uani 1 1 d . . .
H10A H 0.0906 -0.1595 0.4281 0.081 Uiso 1 1 d R . .
H10B H 0.0855 -0.2256 0.4741 0.081 Uiso 1 1 d R . .
C11 C 0.2426(8) -0.1347(6) 0.4871(4) 0.077(3) Uani 1 1 d . . .
H11A H 0.1691 -0.1011 0.5064 0.093 Uiso 1 1 d R . .
H11B H 0.3096 -0.0998 0.4661 0.093 Uiso 1 1 d R . .
H11C H 0.3045 -0.1659 0.5120 0.093 Uiso 1 1 d R . .
C12 C 0.6389(9) 0.2002(5) 0.6172(3) 0.067(2) Uani 1 1 d . . .
H12A H 0.4317 -0.1691 0.4052 0.080 Uiso 1 1 d R . .
H12B H 0.5794 0.2380 0.6388 0.080 Uiso 1 1 d R . .
C13 C 0.7132(10) 0.1375(6) 0.6541(4) 0.081(3) Uani 1 1 d . . .
H13A H 0.6359 0.1089 0.6750 0.097 Uiso 1 1 d R . .
H13B H 0.7722 0.0981 0.6336 0.097 Uiso 1 1 d R . .
H13C H 0.7821 0.1673 0.6775 0.097 Uiso 1 1 d R . .

loop_
_atom_site_aniso_label
_atom_site_aniso_U_11
_atom_site_aniso_U_22
_atom_site_aniso_U_33
_atom_site_aniso_U_23
_atom_site_aniso_U_13
_atom_site_aniso_U_12
Te1 0.0519(5) 0.0545(4) 0.0365(4) -0.00188(18) -0.0028(2) 0.00370(19)
Cr1 0.0586(9) 0.0497(8) 0.0401(7) 0.0078(6) 0.0018(5) 0.0046(5)
Cr2 0.0533(11) 0.0440(9) 0.0279(8) 0.000 0.000 0.0011(6)
O1 0.131(7) 0.126(7) 0.041(4) 0.021(4) -0.004(3) 0.008(4)
O2 0.083(5) 0.067(4) 0.133(6) 0.007(5) -0.002(5) -0.009(4)
O3 0.088(5) 0.071(5) 0.132(7) 0.011(5) 0.018(4) 0.027(4)
O4 0.136(7) 0.050(3) 0.053(4) -0.004(3) -0.002(3) -0.003(3)
O5 0.064(4) 0.083(5) 0.041(4) 0.001(2) -0.021(3) -0.002(2)
N1 0.052(5) 0.047(4) 0.038(5) -0.009(4) 0.000 0.000
N2 0.062(6) 0.048(5) 0.033(4) 0.000 0.000 0.003(4)
C1 0.085(7) 0.071(6) 0.056(6) 0.011(5) 0.004(4) 0.007(4)
C2 0.077(6) 0.059(5) 0.060(5) 0.010(4) 0.014(5) 0.007(5)
C3 0.063(5) 0.056(5) 0.063(5) 0.014(4) 0.003(4) 0.003(4)
C4 0.068(6) 0.054(5) 0.043(4) -0.006(4) 0.003(3) -0.002(3)
C5 0.064(5) 0.038(3) 0.039(4) -0.002(3) 0.008(4) 0.001(3)
C6 0.064(6) 0.073(5) 0.075(6) -0.014(4) 0.013(5) 0.015(4)
C7 0.102(10) 0.092(8) 0.078(7) -0.040(7) 0.025(5) 0.000(5)
C8 0.074(6) 0.075(5) 0.054(5) -0.010(4) -0.003(4) 0.005(4)
C9 0.101(7) 0.077(6) 0.068(6) 0.020(5) -0.004(5) -0.003(5)
C10 0.074(6) 0.074(5) 0.056(5) 0.006(4) 0.013(4) 0.016(5)
C11 0.120(10) 0.064(5) 0.047(5) 0.001(5) 0.006(5) 0.021(5)
C12 0.078(6) 0.065(5) 0.057(5) -0.002(4) 0.012(4) -0.005(4)
C13 0.112(7) 0.074(6) 0.057(6) 0.009(5) 0.015(5) 0.002(5)

loop_
_geom_bond_atom_site_label_1
_geom_bond_atom_site_label_2
_geom_bond_distance
_geom_bond_site_symmetry_2
_geom_bond_publ_flag
Te1 Cr1 2.5514(12) . ?
Te1 Cr1 2.5540(12) 2 ?
Te1 Cr2 2.7431(12) . ?
Cr1 C1 1.781(10) . ?
Cr1 C2 1.822(9) . ?
Cr1 C3 1.867(9) . ?
Cr1 Te1 2.5541(12) 2 ?
Cr1 Cr2 2.9088(17) . ?
Cr2 C5 1.837(10) . ?
Cr2 C5 1.837(10) 2 ?
Cr2 C4 1.893(9) 2 ?
Cr2 C4 1.893(9) . ?
Cr2 Te1 2.7431(12) 2 ?
Cr2 Cr1 2.9088(17) 2 ?
O1 C1 1.193(13) . ?
O2 C2 1.174(10) . ?
O3 C3 1.122(10) . ?
O4 C4 1.139(10) . ?
O5 C5 1.141(11) . ?
N1 C8 1.504(7) . ?
N1 C8 1.504(8) 3_556 ?
N1 C6 1.509(7) 3_556 ?
N1 C6 1.510(7) . ?
N2 C10 1.500(9) . ?
N2 C10 1.501(9) 2_545 ?
N2 C12 1.507(9) 5_656 ?
N2 C12 1.507(9) 6_556 ?
C6 C7 1.517(12) . ?
C8 C9 1.516(11) . ?
C10 C11 1.517(12) . ?
C12 C13 1.509(12) . ?
C12 N2 1.507(9) 5_656 ?
